data_7708262
loop_
_publ_author_name
'Eder, Wolfgang'
'Himmelbauer, Daniel'
'St\"oger, Berthold'
'Veiros, Luis F.'
'Pignitter, Marc'
'Kirchner, Karl'

_publ_section_title
;
 Manganese and Iron PCP Pincer Complexes -- The Influence of Sterics on
 Structure and Reactivity
;
_journal_name_full 'Dalton Transactions'
_journal_paper_doi 10.1039/D1DT02407H
_journal_year 2021
_chemical_formula_sum 'C23 H35 Mn O3 P2'
_chemical_formula_weight 476.39
_space_group_crystal_system orthorhombic
_space_group_IT_number 61
_space_group_name_Hall '-P 2ac 2ab'
_space_group_name_H-M_alt 'P b c a'
_atom_sites_solution_hydrogens geom
_audit_creation_method SHELXL-2014/7
_audit_update_record
;
2021-07-16 deposited with the CCDC.	2021-09-06 downloaded from the CCDC.
;
_cell_angle_alpha 90
_cell_angle_beta 90
_cell_angle_gamma 90
_cell_formula_units_Z 8
_cell_length_a 10.6082(2)
_cell_length_b 15.4709(3)
_cell_length_c 28.6193(5)
_cell_measurement_reflns_used 9897
_cell_measurement_temperature 100
_cell_measurement_theta_max 34.92
_cell_measurement_theta_min 2.39
_cell_volume 4696.95(15)
_computing_structure_refinement 'SHELXL-2014/7 (Sheldrick, 2014)'
_diffrn_ambient_temperature 100
_diffrn_measured_fraction_theta_full 1.000
_diffrn_measured_fraction_theta_max 0.995
_diffrn_measurement_device 'four-circle diffractometer'
_diffrn_measurement_device_type 'Bruker KAPPA APEX II CCD'
_diffrn_measurement_method '\w- and \f-scans'
_diffrn_radiation_monochromator graphite
_diffrn_radiation_type MoK\a
_diffrn_radiation_wavelength 0.71073
_diffrn_reflns_av_R_equivalents 0.0382
_diffrn_reflns_av_unetI/netI 0.0354
_diffrn_reflns_Laue_measured_fraction_full 1.000
_diffrn_reflns_Laue_measured_fraction_max 0.995
_diffrn_reflns_limit_h_max 15
_diffrn_reflns_limit_h_min -17
_diffrn_reflns_limit_k_max 24
_diffrn_reflns_limit_k_min -20
_diffrn_reflns_limit_l_max 45
_diffrn_reflns_limit_l_min -44
_diffrn_reflns_number 37035
_diffrn_reflns_point_group_measured_fraction_full 1.000
_diffrn_reflns_point_group_measured_fraction_max 0.995
_diffrn_reflns_theta_full 25.242
_diffrn_reflns_theta_max 34.942
_diffrn_reflns_theta_min 2.390
_exptl_absorpt_coefficient_mu 0.719
_exptl_absorpt_correction_T_max 0.747
_exptl_absorpt_correction_T_min 0.622
_exptl_absorpt_correction_type multi-scan
_exptl_absorpt_process_details SADABS
_exptl_crystal_colour yellow
_exptl_crystal_density_diffrn 1.347
_exptl_crystal_description block
_exptl_crystal_F_000 2016
_exptl_crystal_size_max 0.25
_exptl_crystal_size_mid 0.25
_exptl_crystal_size_min 0.20
_refine_diff_density_max 0.609
_refine_diff_density_min -0.500
_refine_diff_density_rms 0.067
_refine_ls_extinction_method none
_refine_ls_goodness_of_fit_ref 1.003
_refine_ls_hydrogen_treatment constr
_refine_ls_matrix_type full
_refine_ls_number_parameters 270
_refine_ls_number_reflns 10249
_refine_ls_number_restraints 0
_refine_ls_restrained_S_all 1.003
_refine_ls_R_factor_all 0.0414
_refine_ls_R_factor_gt 0.0301
_refine_ls_shift/su_max 0.001
_refine_ls_shift/su_mean 0.000
_refine_ls_structure_factor_coef Fsqd
_refine_ls_weighting_details 'w=1/[\s^2^(Fo^2^)+(0.0312P)^2^+1.6515P] where P=(Fo^2^+2Fc^2^)/3'
_refine_ls_weighting_scheme calc
_refine_ls_wR_factor_gt 0.0696
_refine_ls_wR_factor_ref 0.0746
_reflns_Friedel_coverage 0.000
_reflns_number_gt 8469
_reflns_number_total 10249
_reflns_threshold_expression 'I > 2\s(I)'
_cod_data_source_file d1dt02407h2.cif
_cod_data_source_block 2a
_cod_database_code 7708262
_shelx_shelxl_version_number 2014/7
_shelx_space_group_comment
;
The symmetry employed for this shelxl refinement is uniquely defined
by the following loop, which should always be used as a source of
symmetry information in preference to the above space-group names.
They are only intended as comments.
;
_shelx_estimated_absorpt_t_min 0.841
_shelx_estimated_absorpt_t_max 0.869

loop_
_space_group_symop_operation_xyz
'x, y, z'
'-x+1/2, -y, z+1/2'
'-x, y+1/2, -z+1/2'
'x+1/2, -y+1/2, -z'
'-x, -y, -z'
'x-1/2, y, -z-1/2'
'x, -y-1/2, z-1/2'
'-x-1/2, y-1/2, z'

loop_
_atom_site_label
_atom_site_type_symbol
_atom_site_fract_x
_atom_site_fract_y
_atom_site_fract_z
_atom_site_U_iso_or_equiv
_atom_site_adp_type
_atom_site_occupancy
_atom_site_site_symmetry_order
_atom_site_calc_flag
_atom_site_refinement_flags_posn
_atom_site_refinement_flags_adp
_atom_site_refinement_flags_occupancy
_atom_site_disorder_assembly
_atom_site_disorder_group
Mn1 Mn 0.48073(2) 0.30558(2) 0.36498(2) 0.00904(3) Uani 1 1 d . . . . .
P1 P 0.64413(2) 0.21159(2) 0.35532(2) 0.01083(5) Uani 1 1 d . . . . .
P2 P 0.30402(2) 0.37112(2) 0.39301(2) 0.01006(4) Uani 1 1 d . . . . .
O1 O 0.29488(8) 0.18624(5) 0.32160(3) 0.01981(15) Uani 1 1 d . . . . .
O2 O 0.66252(7) 0.40851(5) 0.42140(3) 0.01975(15) Uani 1 1 d . . . . .
O3 O 0.52441(8) 0.41556(6) 0.28180(3) 0.02332(16) Uani 1 1 d . . . . .
C1 C 0.44816(8) 0.22594(6) 0.42286(3) 0.01076(14) Uani 1 1 d . . . . .
C2 C 0.33160(9) 0.22762(6) 0.44674(3) 0.01166(15) Uani 1 1 d . . . . .
C3 C 0.31009(9) 0.17566(6) 0.48589(3) 0.01389(16) Uani 1 1 d . . . . .
H3 H 0.2320 0.1792 0.5020 0.017 Uiso 1 1 calc R U . . .
C4 C 0.40284(10) 0.11880(7) 0.50128(3) 0.01557(17) Uani 1 1 d . . . . .
H4 H 0.3881 0.0832 0.5278 0.019 Uiso 1 1 calc R U . . .
C5 C 0.51746(9) 0.11429(6) 0.47758(3) 0.01460(16) Uani 1 1 d . . . . .
H5 H 0.5804 0.0748 0.4877 0.018 Uiso 1 1 calc R U . . .
C6 C 0.54033(9) 0.16760(6) 0.43895(3) 0.01227(15) Uani 1 1 d . . . . .
C7 C 0.66643(9) 0.16633(7) 0.41434(3) 0.01448(16) Uani 1 1 d . . . . .
H7A H 0.6984 0.1063 0.4122 0.017 Uiso 1 1 calc R U . . .
H7AB H 0.7285 0.2013 0.4319 0.017 Uiso 1 1 calc R U . . .
C8 C 0.61181(9) 0.11570(6) 0.31812(3) 0.01382(16) Uani 1 1 d . . . . .
H8 H 0.5361 0.0876 0.3324 0.017 Uiso 1 1 calc R U . . .
C9 C 0.71323(11) 0.04492(7) 0.31679(4) 0.0212(2) Uani 1 1 d . . . . .
H9A H 0.6786 -0.0071 0.3021 0.032 Uiso 1 1 calc R U . . .
H9B H 0.7401 0.0313 0.3487 0.032 Uiso 1 1 calc R U . . .
H9C H 0.7858 0.0654 0.2987 0.032 Uiso 1 1 calc R U . . .
C10 C 0.57215(10) 0.13896(7) 0.26807(3) 0.01889(19) Uani 1 1 d . . . . .
H10A H 0.6474 0.1502 0.2492 0.028 Uiso 1 1 calc R U . . .
H10B H 0.5190 0.1908 0.2687 0.028 Uiso 1 1 calc R U . . .
H10C H 0.5247 0.0908 0.2545 0.028 Uiso 1 1 calc R U . . .
C11 C 0.80162(9) 0.25707(7) 0.34104(4) 0.01603(17) Uani 1 1 d . . . . .
H11 H 0.8093 0.3110 0.3601 0.019 Uiso 1 1 calc R U . . .
C12 C 0.91538(10) 0.20118(8) 0.35458(4) 0.0231(2) Uani 1 1 d . . . . .
H12A H 0.9164 0.1488 0.3353 0.035 Uiso 1 1 calc R U . . .
H12B H 0.9091 0.1851 0.3876 0.035 Uiso 1 1 calc R U . . .
H12C H 0.9932 0.2339 0.3494 0.035 Uiso 1 1 calc R U . . .
C13 C 0.81088(10) 0.28616(8) 0.29010(4) 0.0217(2) Uani 1 1 d . . . . .
H13A H 0.8129 0.2353 0.2697 0.032 Uiso 1 1 calc R U . . .
H13B H 0.8881 0.3200 0.2857 0.032 Uiso 1 1 calc R U . . .
H13C H 0.7375 0.3218 0.2823 0.032 Uiso 1 1 calc R U . . .
C14 C 0.22886(9) 0.28551(6) 0.42801(3) 0.01289(15) Uani 1 1 d . . . . .
H14A H 0.1807 0.3113 0.4541 0.015 Uiso 1 1 calc R U . . .
H14B H 0.1700 0.2517 0.4084 0.015 Uiso 1 1 calc R U . . .
C15 C 0.31392(9) 0.46348(6) 0.43410(3) 0.01437(16) Uani 1 1 d . . . . .
H15 H 0.2260 0.4844 0.4396 0.017 Uiso 1 1 calc R U . . .
C16 C 0.36717(10) 0.43493(7) 0.48137(3) 0.01860(19) Uani 1 1 d . . . . .
H16A H 0.4534 0.4136 0.4772 0.028 Uiso 1 1 calc R U . . .
H16B H 0.3145 0.3887 0.4943 0.028 Uiso 1 1 calc R U . . .
H16C H 0.3677 0.4842 0.5029 0.028 Uiso 1 1 calc R U . . .
C17 C 0.38919(10) 0.53956(7) 0.41392(4) 0.01899(19) Uani 1 1 d . . . . .
H17A H 0.4751 0.5205 0.4066 0.028 Uiso 1 1 calc R U . . .
H17B H 0.3924 0.5865 0.4369 0.028 Uiso 1 1 calc R U . . .
H17C H 0.3481 0.5603 0.3854 0.028 Uiso 1 1 calc R U . . .
C18 C 0.17537(9) 0.39900(7) 0.35159(3) 0.01420(16) Uani 1 1 d . . . . .
H18 H 0.1576 0.3450 0.3336 0.017 Uiso 1 1 calc R U . . .
C19 C 0.21064(11) 0.46729(8) 0.31525(4) 0.0219(2) Uani 1 1 d . . . . .
H19A H 0.2901 0.4511 0.3002 0.033 Uiso 1 1 calc R U . . .
H19B H 0.2205 0.5235 0.3306 0.033 Uiso 1 1 calc R U . . .
H19C H 0.1439 0.4711 0.2917 0.033 Uiso 1 1 calc R U . . .
C20 C 0.05149(10) 0.42266(8) 0.37610(4) 0.0215(2) Uani 1 1 d . . . . .
H20A H -0.0167 0.4251 0.3530 0.032 Uiso 1 1 calc R U . . .
H20B H 0.0603 0.4792 0.3912 0.032 Uiso 1 1 calc R U . . .
H20C H 0.0317 0.3788 0.3997 0.032 Uiso 1 1 calc R U . . .
C21 C 0.36967(9) 0.23243(6) 0.33678(3) 0.01280(15) Uani 1 1 d . . . . .
C22 C 0.58931(9) 0.36962(6) 0.40022(3) 0.01266(15) Uani 1 1 d . . . . .
C23 C 0.50679(9) 0.37236(7) 0.31442(3) 0.01433(16) Uani 1 1 d . . . . .

loop_
_atom_site_aniso_label
_atom_site_aniso_U_11
_atom_site_aniso_U_22
_atom_site_aniso_U_33
_atom_site_aniso_U_23
_atom_site_aniso_U_13
_atom_site_aniso_U_12
Mn1 0.01021(6) 0.00790(6) 0.00901(6) 0.00047(4) -0.00043(4) -0.00037(4)
P1 0.01073(9) 0.01025(10) 0.01152(9) 0.00014(7) 0.00061(7) 0.00014(7)
P2 0.01087(9) 0.00841(10) 0.01089(9) 0.00001(7) -0.00057(7) -0.00020(7)
O1 0.0205(3) 0.0171(4) 0.0218(4) -0.0029(3) -0.0039(3) -0.0040(3)
O2 0.0183(3) 0.0194(4) 0.0215(3) -0.0048(3) -0.0051(3) -0.0010(3)
O3 0.0252(4) 0.0251(4) 0.0197(4) 0.0103(3) 0.0021(3) -0.0017(3)
C1 0.0130(3) 0.0093(4) 0.0100(3) 0.0008(3) -0.0005(3) -0.0004(3)
C2 0.0132(4) 0.0099(4) 0.0119(3) 0.0005(3) 0.0000(3) -0.0008(3)
C3 0.0167(4) 0.0129(4) 0.0121(4) 0.0014(3) 0.0008(3) -0.0025(3)
C4 0.0208(4) 0.0134(4) 0.0125(4) 0.0032(3) -0.0006(3) -0.0021(3)
C5 0.0183(4) 0.0117(4) 0.0138(4) 0.0024(3) -0.0025(3) 0.0008(3)
C6 0.0140(4) 0.0111(4) 0.0117(3) 0.0009(3) -0.0011(3) 0.0006(3)
C7 0.0141(4) 0.0159(4) 0.0134(4) 0.0016(3) -0.0007(3) 0.0036(3)
C8 0.0145(4) 0.0112(4) 0.0158(4) -0.0021(3) 0.0021(3) -0.0003(3)
C9 0.0209(5) 0.0152(5) 0.0274(5) -0.0043(4) 0.0029(4) 0.0039(4)
C10 0.0222(5) 0.0203(5) 0.0142(4) -0.0038(3) 0.0006(3) -0.0019(4)
C11 0.0128(4) 0.0156(4) 0.0197(4) -0.0011(3) 0.0010(3) -0.0013(3)
C12 0.0120(4) 0.0248(6) 0.0326(6) 0.0025(4) -0.0008(4) 0.0004(4)
C13 0.0177(4) 0.0249(5) 0.0223(5) 0.0031(4) 0.0067(4) -0.0017(4)
C14 0.0122(4) 0.0118(4) 0.0146(4) 0.0010(3) 0.0007(3) -0.0011(3)
C15 0.0143(4) 0.0123(4) 0.0165(4) -0.0042(3) 0.0010(3) -0.0003(3)
C16 0.0201(4) 0.0220(5) 0.0136(4) -0.0046(3) 0.0003(3) -0.0048(4)
C17 0.0224(5) 0.0110(4) 0.0236(5) -0.0016(3) -0.0009(4) -0.0023(3)
C18 0.0143(4) 0.0127(4) 0.0156(4) 0.0005(3) -0.0032(3) 0.0015(3)
C19 0.0231(5) 0.0217(5) 0.0210(5) 0.0083(4) -0.0050(4) 0.0006(4)
C20 0.0153(4) 0.0239(5) 0.0254(5) 0.0018(4) -0.0014(4) 0.0058(4)
C21 0.0152(4) 0.0109(4) 0.0123(4) 0.0003(3) -0.0002(3) 0.0011(3)
C22 0.0141(4) 0.0116(4) 0.0123(4) 0.0004(3) 0.0001(3) 0.0012(3)
C23 0.0145(4) 0.0143(4) 0.0142(4) 0.0008(3) -0.0004(3) -0.0010(3)

loop_
_atom_type_symbol
_atom_type_description
_atom_type_scat_dispersion_real
_atom_type_scat_dispersion_imag
_atom_type_scat_source
C C 0.0033 0.0016 'International Tables Vol C Tables 4.2.6.8 and 6.1.1.4'
H H 0.0000 0.0000 'International Tables Vol C Tables 4.2.6.8 and 6.1.1.4'
Mn Mn 0.3368 0.7283 'International Tables Vol C Tables 4.2.6.8 and 6.1.1.4'
O O 0.0106 0.0060 'International Tables Vol C Tables 4.2.6.8 and 6.1.1.4'
P P 0.1023 0.0942 'International Tables Vol C Tables 4.2.6.8 and 6.1.1.4'

loop_
_geom_angle_atom_site_label_1
_geom_angle_atom_site_label_2
_geom_angle_atom_site_label_3
_geom_angle
_geom_angle_site_symmetry_1
_geom_angle_site_symmetry_3
_geom_angle_publ_flag
C23 Mn1 C21 95.72(4) . . ?
C23 Mn1 C22 92.04(4) . . ?
C21 Mn1 C22 172.23(4) . . ?
C23 Mn1 C1 178.72(4) . . ?
C21 Mn1 C1 83.01(4) . . ?
C22 Mn1 C1 89.22(4) . . ?
C23 Mn1 P2 98.86(3) . . ?
C21 Mn1 P2 84.28(3) . . ?
C22 Mn1 P2 94.77(3) . . ?
C1 Mn1 P2 81.23(3) . . ?
C23 Mn1 P1 98.74(3) . . ?
C21 Mn1 P1 92.40(3) . . ?
C22 Mn1 P1 86.18(3) . . ?
C1 Mn1 P1 81.14(3) . . ?
P2 Mn1 P1 162.330(11) . . ?
C7 P1 C8 104.20(5) . . ?
C7 P1 C11 103.29(5) . . ?
C8 P1 C11 110.01(5) . . ?
C7 P1 Mn1 103.22(3) . . ?
C8 P1 Mn1 116.02(3) . . ?
C11 P1 Mn1 117.96(3) . . ?
C14 P2 C15 103.53(4) . . ?
C14 P2 C18 101.29(4) . . ?
C15 P2 C18 105.51(5) . . ?
C14 P2 Mn1 103.16(3) . . ?
C15 P2 Mn1 121.34(3) . . ?
C18 P2 Mn1 118.89(3) . . ?
C6 C1 C2 117.47(8) . . ?
C6 C1 Mn1 121.43(7) . . ?
C2 C1 Mn1 121.09(7) . . ?
C3 C2 C1 121.33(9) . . ?
C3 C2 C14 120.54(8) . . ?
C1 C2 C14 118.11(8) . . ?
C4 C3 C2 120.12(9) . . ?
C4 C3 H3 119.9 . . ?
C2 C3 H3 119.9 . . ?
C3 C4 C5 119.64(9) . . ?
C3 C4 H4 120.2 . . ?
C5 C4 H4 120.2 . . ?
C4 C5 C6 120.37(9) . . ?
C4 C5 H5 119.8 . . ?
C6 C5 H5 119.8 . . ?
C5 C6 C1 121.02(9) . . ?
C5 C6 C7 120.89(8) . . ?
C1 C6 C7 118.05(8) . . ?
C6 C7 P1 107.96(6) . . ?
C6 C7 H7A 110.1 . . ?
P1 C7 H7A 110.1 . . ?
C6 C7 H7AB 110.1 . . ?
P1 C7 H7AB 110.1 . . ?
H7A C7 H7AB 108.4 . . ?
C9 C8 C10 109.62(8) . . ?
C9 C8 P1 117.03(7) . . ?
C10 C8 P1 113.44(7) . . ?
C9 C8 H8 105.2 . . ?
C10 C8 H8 105.2 . . ?
P1 C8 H8 105.2 . . ?
C8 C9 H9A 109.5 . . ?
C8 C9 H9B 109.5 . . ?
H9A C9 H9B 109.5 . . ?
C8 C9 H9C 109.5 . . ?
H9A C9 H9C 109.5 . . ?
H9B C9 H9C 109.5 . . ?
C8 C10 H10A 109.5 . . ?
C8 C10 H10B 109.5 . . ?
H10A C10 H10B 109.5 . . ?
C8 C10 H10C 109.5 . . ?
H10A C10 H10C 109.5 . . ?
H10B C10 H10C 109.5 . . ?
C13 C11 C12 110.87(9) . . ?
C13 C11 P1 112.27(7) . . ?
C12 C11 P1 115.99(7) . . ?
C13 C11 H11 105.6 . . ?
C12 C11 H11 105.6 . . ?
P1 C11 H11 105.6 . . ?
C11 C12 H12A 109.5 . . ?
C11 C12 H12B 109.5 . . ?
H12A C12 H12B 109.5 . . ?
C11 C12 H12C 109.5 . . ?
H12A C12 H12C 109.5 . . ?
H12B C12 H12C 109.5 . . ?
C11 C13 H13A 109.5 . . ?
C11 C13 H13B 109.5 . . ?
H13A C13 H13B 109.5 . . ?
C11 C13 H13C 109.5 . . ?
H13A C13 H13C 109.5 . . ?
H13B C13 H13C 109.5 . . ?
C2 C14 P2 107.89(6) . . ?
C2 C14 H14A 110.1 . . ?
P2 C14 H14A 110.1 . . ?
C2 C14 H14B 110.1 . . ?
P2 C14 H14B 110.1 . . ?
H14A C14 H14B 108.4 . . ?
C16 C15 C17 111.20(8) . . ?
C16 C15 P2 111.04(7) . . ?
C17 C15 P2 112.46(7) . . ?
C16 C15 H15 107.3 . . ?
C17 C15 H15 107.3 . . ?
P2 C15 H15 107.3 . . ?
C15 C16 H16A 109.5 . . ?
C15 C16 H16B 109.5 . . ?
H16A C16 H16B 109.5 . . ?
C15 C16 H16C 109.5 . . ?
H16A C16 H16C 109.5 . . ?
H16B C16 H16C 109.5 . . ?
C15 C17 H17A 109.5 . . ?
C15 C17 H17B 109.5 . . ?
H17A C17 H17B 109.5 . . ?
C15 C17 H17C 109.5 . . ?
H17A C17 H17C 109.5 . . ?
H17B C17 H17C 109.5 . . ?
C19 C18 C20 110.84(9) . . ?
C19 C18 P2 114.49(7) . . ?
C20 C18 P2 113.14(7) . . ?
C19 C18 H18 105.9 . . ?
C20 C18 H18 105.9 . . ?
P2 C18 H18 105.9 . . ?
C18 C19 H19A 109.5 . . ?
C18 C19 H19B 109.5 . . ?
H19A C19 H19B 109.5 . . ?
C18 C19 H19C 109.5 . . ?
H19A C19 H19C 109.5 . . ?
H19B C19 H19C 109.5 . . ?
C18 C20 H20A 109.5 . . ?
C18 C20 H20B 109.5 . . ?
H20A C20 H20B 109.5 . . ?
C18 C20 H20C 109.5 . . ?
H20A C20 H20C 109.5 . . ?
H20B C20 H20C 109.5 . . ?
O1 C21 Mn1 175.52(9) . . ?
O2 C22 Mn1 176.88(9) . . ?
O3 C23 Mn1 179.59(10) . . ?

loop_
_geom_bond_atom_site_label_1
_geom_bond_atom_site_label_2
_geom_bond_distance
_geom_bond_site_symmetry_2
_geom_bond_publ_flag
Mn1 C23 1.7994(10) . ?
Mn1 C21 1.8221(10) . ?
Mn1 C22 1.8235(10) . ?
Mn1 C1 2.0932(9) . ?
Mn1 P2 2.2772(3) . ?
Mn1 P1 2.2793(3) . ?
P1 C7 1.8437(10) . ?
P1 C8 1.8578(10) . ?
P1 C11 1.8583(10) . ?
P2 C14 1.8422(10) . ?
P2 C15 1.8535(10) . ?
P2 C18 1.8584(10) . ?
O1 C21 1.1528(12) . ?
O2 C22 1.1545(12) . ?
O3 C23 1.1633(12) . ?
C1 C6 1.4081(13) . ?
C1 C2 1.4129(13) . ?
C2 C3 1.3979(13) . ?
C2 C14 1.5090(13) . ?
C3 C4 1.3913(14) . ?
C3 H3 0.9500 . ?
C4 C5 1.3939(14) . ?
C4 H4 0.9500 . ?
C5 C6 1.4005(13) . ?
C5 H5 0.9500 . ?
C6 C7 1.5120(13) . ?
C7 H7A 0.9900 . ?
C7 H7AB 0.9900 . ?
C8 C9 1.5356(14) . ?
C8 C10 1.5358(14) . ?
C8 H8 1.0000 . ?
C9 H9A 0.9800 . ?
C9 H9B 0.9800 . ?
C9 H9C 0.9800 . ?
C10 H10A 0.9800 . ?
C10 H10B 0.9800 . ?
C10 H10C 0.9800 . ?
C11 C13 1.5289(15) . ?
C11 C12 1.5343(15) . ?
C11 H11 1.0000 . ?
C12 H12A 0.9800 . ?
C12 H12B 0.9800 . ?
C12 H12C 0.9800 . ?
C13 H13A 0.9800 . ?
C13 H13B 0.9800 . ?
C13 H13C 0.9800 . ?
C14 H14A 0.9900 . ?
C14 H14B 0.9900 . ?
C15 C16 1.5312(14) . ?
C15 C17 1.5350(14) . ?
C15 H15 1.0000 . ?
C16 H16A 0.9800 . ?
C16 H16B 0.9800 . ?
C16 H16C 0.9800 . ?
C17 H17A 0.9800 . ?
C17 H17B 0.9800 . ?
C17 H17C 0.9800 . ?
C18 C19 1.5290(15) . ?
C18 C20 1.5339(15) . ?
C18 H18 1.0000 . ?
C19 H19A 0.9800 . ?
C19 H19B 0.9800 . ?
C19 H19C 0.9800 . ?
C20 H20A 0.9800 . ?
C20 H20B 0.9800 . ?
C20 H20C 0.9800 . ?
